data_4329621
loop_
_publ_author_name
'Tapash Deb'
'Gregory T. Rohde'
'Victor G. Young'
'Michael P. Jensen'

_publ_section_title
;
 Aerobic and Hydrolytic Decomposition of Pseudotetrahedral Nickel
 Phenolate Complexes
;
_journal_name_full 'Inorganic Chemistry'
_journal_page_first 7257
_journal_page_last 7270
_journal_paper_doi 10.1021/ic300551z
_journal_volume 51
_journal_year 2012
_chemical_formula_moiety 'C31 H44 B2 N12 Ni2 O3'
_chemical_formula_sum 'C31 H44 B2 N12 Ni2 O3'
_chemical_formula_weight 771.82
_chemical_name_common 11087a
_chemical_name_systematic
; 
 ? 
;
_space_group_IT_number 4
_symmetry_cell_setting monoclinic
_symmetry_space_group_name_Hall 'P 2yb'
_symmetry_space_group_name_H-M 'P 1 21 1'
_atom_sites_solution_hydrogens geom
_atom_sites_solution_primary direct
_atom_sites_solution_secondary difmap
_audit_creation_method SHELXL-97
_cell_angle_alpha 90.00
_cell_angle_beta 113.820(6)
_cell_angle_gamma 90.00
_cell_formula_units_Z 2
_cell_length_a 8.053(5)
_cell_length_b 30.944(19)
_cell_length_c 8.073(5)
_cell_measurement_reflns_used 2964
_cell_measurement_temperature 173(2)
_cell_measurement_theta_max 24.76
_cell_measurement_theta_min 2.76
_cell_volume 1840(2)
_computing_cell_refinement 'Bruker SAINT'
_computing_data_collection 'Bruker APEX2'
_computing_data_reduction 'Bruker SAINT'
_computing_molecular_graphics 'Bruker SHELXTL'
_computing_publication_material 'Bruker SHELXTL'
_computing_structure_refinement 'SHELXL-97 (Sheldrick, 2008)'
_computing_structure_solution 'SHELXS-97 (Sheldrick, 2008)'
_diffrn_ambient_temperature 173(2)
_diffrn_measured_fraction_theta_full 0.996
_diffrn_measured_fraction_theta_max 0.996
_diffrn_measurement_device_type 'Bruker APEX-II CCD'
_diffrn_measurement_method '\f and \w scans'
_diffrn_radiation_monochromator graphite
_diffrn_radiation_source 'sealed tube'
_diffrn_radiation_type MoK\a
_diffrn_radiation_wavelength 0.71073
_diffrn_reflns_av_R_equivalents 0.0528
_diffrn_reflns_av_sigmaI/netI 0.0826
_diffrn_reflns_limit_h_max 8
_diffrn_reflns_limit_h_min -9
_diffrn_reflns_limit_k_max 37
_diffrn_reflns_limit_k_min -33
_diffrn_reflns_limit_l_max 9
_diffrn_reflns_limit_l_min 0
_diffrn_reflns_number 14999
_diffrn_reflns_theta_full 25.44
_diffrn_reflns_theta_max 25.44
_diffrn_reflns_theta_min 1.97
_exptl_absorpt_coefficient_mu 1.073
_exptl_absorpt_correction_T_max 0.89
_exptl_absorpt_correction_T_min 0.87
_exptl_absorpt_correction_type multi-scan
_exptl_absorpt_process_details 'SADABS (Sheldrick, 2008/1)'
_exptl_crystal_colour Green
_exptl_crystal_density_diffrn 1.393
_exptl_crystal_description Block
_exptl_crystal_F_000 808
_exptl_crystal_size_max 0.45
_exptl_crystal_size_mid 0.12
_exptl_crystal_size_min 0.10
_refine_diff_density_max 0.579
_refine_diff_density_min -0.627
_refine_diff_density_rms 0.079
_refine_ls_abs_structure_details 'Flack H D (1983), Acta Cryst. A39, 876-881'
_refine_ls_abs_structure_Flack 0.00(2)
_refine_ls_extinction_method none
_refine_ls_goodness_of_fit_ref 1.061
_refine_ls_hydrogen_treatment constr
_refine_ls_matrix_type full
_refine_ls_number_parameters 464
_refine_ls_number_reflns 6484
_refine_ls_number_restraints 1
_refine_ls_restrained_S_all 1.061
_refine_ls_R_factor_all 0.0718
_refine_ls_R_factor_gt 0.0525
_refine_ls_shift/su_max 0.003
_refine_ls_shift/su_mean 0.000
_refine_ls_structure_factor_coef Fsqd
_refine_ls_weighting_details 'calc w=1/[\s^2^(Fo^2^)+(0.0401P)^2^+1.5007P] where P=(Fo^2^+2Fc^2^)/3'
_refine_ls_weighting_scheme calc
_refine_ls_wR_factor_gt 0.1114
_refine_ls_wR_factor_ref 0.1194
_reflns_number_gt 5206
_reflns_number_total 6484
_reflns_threshold_expression >2sigma(I)
_cod_data_source_file ic300551z_si_001_4.cif
_cod_data_source_block 11087a_3
_cod_original_cell_volume 1840.4(19)
_cod_database_code 4329621

loop_
_symmetry_equiv_pos_as_xyz
'x, y, z'
'-x, y+1/2, -z'

loop_
_atom_site_label
_atom_site_type_symbol
_atom_site_fract_x
_atom_site_fract_y
_atom_site_fract_z
_atom_site_U_iso_or_equiv
_atom_site_adp_type
_atom_site_occupancy
_atom_site_symmetry_multiplicity
_atom_site_calc_flag
_atom_site_refinement_flags
Ni1 Ni 0.36293(14) 0.39908(4) 0.78977(15) 0.0431(3) Uani 1 1 d .
B1 B 0.2070(13) 0.3096(3) 0.6613(13) 0.042(3) Uani 1 1 d .
H1A H 0.1489 0.2767 0.6156 0.050 Uiso 1 1 calc R
N1 N 0.3974(10) 0.3128(2) 0.6611(10) 0.0387(17) Uani 1 1 d .
N2 N 0.4915(11) 0.3512(2) 0.7196(11) 0.0483(19) Uani 1 1 d .
N3 N 0.2222(10) 0.3185(2) 0.8610(10) 0.0401(18) Uani 1 1 d .
N4 N 0.2916(10) 0.3578(2) 0.9417(11) 0.0403(17) Uani 1 1 d .
N5 N 0.0865(8) 0.3445(2) 0.5279(9) 0.0374(18) Uani 1 1 d .
N6 N 0.1293(8) 0.38785(19) 0.5716(8) 0.0362(16) Uani 1 1 d .
C1 C 0.4984(15) 0.2837(4) 0.6125(15) 0.055(3) Uani 1 1 d .
C2 C 0.6605(14) 0.3032(4) 0.6429(16) 0.058(3) Uani 1 1 d .
H2A H 0.7595 0.2907 0.6248 0.070 Uiso 1 1 calc R
C3 C 0.6542(13) 0.3440(4) 0.7041(15) 0.060(3) Uani 1 1 d .
C4 C 0.4340(19) 0.2395(4) 0.5414(16) 0.070(4) Uani 1 1 d .
H4A H 0.5018 0.2291 0.4723 0.105 Uiso 1 1 calc R
H4B H 0.3043 0.2406 0.4625 0.105 Uiso 1 1 calc R
H4C H 0.4535 0.2199 0.6428 0.105 Uiso 1 1 calc R
C5 C 0.7914(16) 0.3810(4) 0.763(2) 0.091(5) Uani 1 1 d .
H5A H 0.7294 0.4083 0.7137 0.136 Uiso 1 1 calc R
H5B H 0.8861 0.3759 0.7185 0.136 Uiso 1 1 calc R
H5C H 0.8467 0.3827 0.8958 0.136 Uiso 1 1 calc R
C6 C 0.1813(13) 0.2930(3) 0.9751(14) 0.041(2) Uani 1 1 d .
C7 C 0.2246(12) 0.3176(4) 1.1331(14) 0.056(3) Uani 1 1 d .
H7A H 0.2082 0.3084 1.2377 0.067 Uiso 1 1 calc R
C8 C 0.2945(13) 0.3570(3) 1.1144(14) 0.045(2) Uani 1 1 d .
C9 C 0.1060(16) 0.2477(3) 0.9289(17) 0.058(3) Uani 1 1 d .
H9A H 0.0813 0.2414 0.8021 0.086 Uiso 1 1 calc R
H9B H -0.0069 0.2454 0.9471 0.086 Uiso 1 1 calc R
H9C H 0.1947 0.2269 1.0075 0.086 Uiso 1 1 calc R
C10 C 0.3567(13) 0.3956(4) 1.2352(13) 0.058(3) Uani 1 1 d .
H10A H 0.3559 0.4211 1.1628 0.087 Uiso 1 1 calc R
H10B H 0.4801 0.3906 1.3260 0.087 Uiso 1 1 calc R
H10C H 0.2748 0.4004 1.2961 0.087 Uiso 1 1 calc R
C11 C -0.0697(11) 0.3430(3) 0.3708(12) 0.051(3) Uani 1 1 d .
C12 C -0.1237(11) 0.3842(3) 0.3204(10) 0.052(3) Uani 1 1 d .
H12A H -0.2288 0.3925 0.2178 0.063 Uiso 1 1 calc R
C13 C 0.0005(10) 0.4124(3) 0.4439(12) 0.051(3) Uani 1 1 d .
C14 C -0.1481(14) 0.2998(3) 0.2878(15) 0.074(3) Uani 1 1 d .
H14A H -0.0517 0.2780 0.3260 0.112 Uiso 1 1 calc R
H14B H -0.2006 0.3022 0.1555 0.112 Uiso 1 1 calc R
H14C H -0.2428 0.2912 0.3284 0.112 Uiso 1 1 calc R
C15 C 0.0009(12) 0.4600(3) 0.4459(15) 0.050(3) Uani 1 1 d .
H15A H 0.0354 0.4702 0.5703 0.075 Uiso 1 1 calc R
H15B H -0.1206 0.4706 0.3695 0.075 Uiso 1 1 calc R
H15C H 0.0883 0.4707 0.3993 0.075 Uiso 1 1 calc R
Ni2 Ni 0.37913(13) 0.53416(3) 0.87635(13) 0.0396(2) Uani 1 1 d .
B2 B 0.2140(14) 0.6220(3) 0.7232(14) 0.037(2) Uani 1 1 d .
H2B H 0.1489 0.6538 0.6665 0.044 Uiso 1 1 calc R
N7 N 0.3833(10) 0.6289(2) 0.9015(10) 0.0417(16) Uani 1 1 d .
N8 N 0.4818(9) 0.59273(19) 0.9922(10) 0.0355(16) Uani 1 1 d .
N9 N 0.0831(9) 0.5936(2) 0.7775(10) 0.0373(17) Uani 1 1 d .
N10 N 0.1352(11) 0.5521(2) 0.8441(10) 0.0387(19) Uani 1 1 d .
N11 N 0.2615(10) 0.5971(2) 0.5817(10) 0.0385(17) Uani 1 1 d .
N12 N 0.3445(11) 0.5567(2) 0.6269(11) 0.0405(19) Uani 1 1 d .
C16 C 0.4711(12) 0.6642(3) 0.9889(13) 0.050(2) Uani 1 1 d .
C17 C 0.6207(11) 0.6513(3) 1.1431(11) 0.047(2) Uani 1 1 d .
H17A H 0.7023 0.6696 1.2341 0.056 Uiso 1 1 calc R
C18 C 0.6266(12) 0.6071(2) 1.1374(12) 0.0437(19) Uani 1 1 d .
C19 C 0.3936(13) 0.7086(3) 0.9256(14) 0.057(3) Uani 1 1 d .
H19A H 0.3156 0.7076 0.7959 0.085 Uiso 1 1 calc R
H19B H 0.4929 0.7291 0.9471 0.085 Uiso 1 1 calc R
H19C H 0.3220 0.7178 0.9928 0.085 Uiso 1 1 calc R
C20 C 0.7629(12) 0.5766(3) 1.2700(13) 0.052(2) Uani 1 1 d .
H20A H 0.7614 0.5490 1.2100 0.078 Uiso 1 1 calc R
H20B H 0.7310 0.5717 1.3735 0.078 Uiso 1 1 calc R
H20C H 0.8845 0.5893 1.3123 0.078 Uiso 1 1 calc R
C21 C -0.0853(12) 0.6016(3) 0.7808(12) 0.041(2) Uani 1 1 d .
C22 C -0.1409(13) 0.5658(4) 0.8412(11) 0.043(3) Uani 1 1 d .
H22A H -0.2531 0.5618 0.8519 0.052 Uiso 1 1 calc R
C23 C 0.0002(13) 0.5360(3) 0.8841(12) 0.042(2) Uani 1 1 d .
C24 C -0.1831(15) 0.6445(3) 0.7129(17) 0.053(3) Uani 1 1 d .
H24A H -0.0942 0.6680 0.7468 0.080 Uiso 1 1 calc R
H24B H -0.2702 0.6494 0.7676 0.080 Uiso 1 1 calc R
H24C H -0.2476 0.6435 0.5809 0.080 Uiso 1 1 calc R
C25 C 0.0198(13) 0.4905(3) 0.9666(16) 0.050(3) Uani 1 1 d .
H25A H 0.0756 0.4712 0.9073 0.075 Uiso 1 1 calc R
H25B H -0.1003 0.4794 0.9485 0.075 Uiso 1 1 calc R
H25C H 0.0967 0.4919 1.0965 0.075 Uiso 1 1 calc R
C26 C 0.2479(12) 0.6078(3) 0.4128(14) 0.047(2) Uani 1 1 d .
C27 C 0.3237(13) 0.5762(4) 0.3508(16) 0.057(3) Uani 1 1 d .
H27A H 0.3325 0.5752 0.2370 0.069 Uiso 1 1 calc R
C28 C 0.3860(13) 0.5454(3) 0.4872(13) 0.043(3) Uani 1 1 d .
C29 C 0.1601(18) 0.6492(4) 0.3111(19) 0.076(5) Uani 1 1 d .
H29A H 0.0925 0.6634 0.3731 0.114 Uiso 1 1 calc R
H29B H 0.0769 0.6419 0.1870 0.114 Uiso 1 1 calc R
H29C H 0.2547 0.6687 0.3082 0.114 Uiso 1 1 calc R
C30 C 0.4828(15) 0.5030(4) 0.4909(18) 0.065(3) Uani 1 1 d .
H30A H 0.5917 0.5009 0.6041 0.097 Uiso 1 1 calc R
H30B H 0.5177 0.5019 0.3879 0.097 Uiso 1 1 calc R
H30C H 0.4014 0.4788 0.4831 0.097 Uiso 1 1 calc R
C31 C 0.5256(12) 0.4645(3) 0.9508(16) 0.051(3) Uani 1 1 d .
O1 O 0.3470(8) 0.4658(2) 0.8319(11) 0.0565(18) Uani 1 1 d .
O2 O 0.5926(9) 0.4269(2) 0.9683(11) 0.078(3) Uani 1 1 d .
O3 O 0.5966(9) 0.4993(2) 1.0078(10) 0.066(2) Uani 1 1 d .

loop_
_atom_site_aniso_label
_atom_site_aniso_U_11
_atom_site_aniso_U_22
_atom_site_aniso_U_33
_atom_site_aniso_U_23
_atom_site_aniso_U_13
_atom_site_aniso_U_12
Ni1 0.0349(6) 0.0383(6) 0.0441(8) 0.0064(6) 0.0034(4) -0.0026(5)
B1 0.034(6) 0.054(7) 0.038(6) 0.011(5) 0.015(4) 0.014(5)
N1 0.042(4) 0.035(4) 0.042(4) -0.002(3) 0.020(4) 0.005(3)
N2 0.039(4) 0.055(5) 0.047(5) 0.011(4) 0.014(4) 0.006(4)
N3 0.038(4) 0.030(4) 0.051(5) -0.001(4) 0.017(4) -0.004(3)
N4 0.039(4) 0.034(4) 0.048(5) 0.007(3) 0.018(3) 0.008(3)
N5 0.024(3) 0.037(4) 0.039(4) 0.004(3) 0.001(3) -0.009(3)
N6 0.030(3) 0.040(4) 0.029(3) 0.006(3) 0.002(2) 0.000(3)
C1 0.050(6) 0.062(7) 0.054(7) 0.012(5) 0.022(5) 0.025(5)
C2 0.053(7) 0.055(7) 0.080(8) 0.018(6) 0.041(6) 0.024(5)
C3 0.037(5) 0.085(9) 0.056(6) 0.007(6) 0.017(4) -0.007(6)
C4 0.096(9) 0.057(7) 0.054(7) 0.011(6) 0.028(7) 0.028(6)
C5 0.041(6) 0.105(12) 0.125(12) 0.024(9) 0.032(7) -0.022(6)
C6 0.047(5) 0.032(5) 0.046(6) 0.013(4) 0.019(5) 0.007(4)
C7 0.045(6) 0.066(8) 0.051(6) 0.017(5) 0.014(5) 0.008(5)
C8 0.042(5) 0.037(5) 0.048(6) 0.013(4) 0.009(4) 0.019(4)
C9 0.061(7) 0.039(6) 0.078(8) 0.016(5) 0.033(6) 0.000(5)
C10 0.058(6) 0.072(7) 0.050(6) -0.001(6) 0.028(5) 0.001(6)
C11 0.029(4) 0.074(7) 0.042(5) -0.013(5) 0.007(4) -0.004(5)
C12 0.042(5) 0.077(7) 0.029(5) -0.002(4) 0.004(4) 0.009(4)
C13 0.022(4) 0.059(6) 0.057(6) 0.024(4) 0.002(4) 0.006(4)
C14 0.057(7) 0.078(7) 0.068(7) -0.030(6) 0.004(5) -0.028(6)
C15 0.041(5) 0.051(6) 0.058(8) 0.016(5) 0.021(5) 0.005(4)
Ni2 0.0336(7) 0.0392(6) 0.0399(8) 0.0038(5) 0.0087(4) 0.0043(5)
B2 0.038(6) 0.032(5) 0.038(7) 0.000(4) 0.012(4) 0.003(4)
N7 0.048(5) 0.041(4) 0.044(5) -0.007(4) 0.027(3) -0.012(3)
N8 0.043(4) 0.028(3) 0.039(4) 0.006(3) 0.020(3) 0.006(3)
N9 0.025(4) 0.046(5) 0.032(4) -0.008(4) 0.002(3) -0.008(3)
N10 0.043(4) 0.034(4) 0.032(4) 0.002(3) 0.008(4) 0.005(3)
N11 0.036(4) 0.042(4) 0.033(4) 0.015(4) 0.009(3) 0.009(4)
N12 0.049(5) 0.040(5) 0.042(5) -0.010(4) 0.028(4) -0.009(4)
C16 0.057(6) 0.045(5) 0.053(6) -0.006(5) 0.028(4) -0.003(5)
C17 0.038(5) 0.056(5) 0.036(5) -0.014(4) 0.004(4) -0.018(4)
C18 0.041(5) 0.043(5) 0.038(5) 0.001(4) 0.007(3) 0.011(4)
C19 0.053(6) 0.033(5) 0.075(8) 0.012(5) 0.016(5) -0.005(4)
C20 0.041(5) 0.042(5) 0.045(6) 0.003(4) -0.012(4) -0.009(4)
C21 0.030(5) 0.052(6) 0.031(5) -0.002(4) 0.003(4) 0.010(4)
C22 0.036(5) 0.057(7) 0.028(5) 0.000(4) 0.005(4) 0.004(5)
C23 0.049(5) 0.047(5) 0.034(5) -0.010(5) 0.020(4) -0.017(5)
C24 0.053(7) 0.038(6) 0.065(8) -0.020(5) 0.020(6) -0.002(5)
C25 0.035(5) 0.048(6) 0.067(7) 0.007(5) 0.021(5) -0.001(4)
C26 0.028(4) 0.048(6) 0.049(6) 0.014(5) -0.001(4) 0.004(4)
C27 0.048(6) 0.074(9) 0.061(8) -0.013(6) 0.033(6) -0.012(6)
C28 0.034(5) 0.052(6) 0.031(5) -0.013(5) 0.001(4) -0.011(4)
C29 0.049(7) 0.105(12) 0.068(9) 0.027(8) 0.017(6) -0.007(7)
C30 0.059(6) 0.054(7) 0.087(9) -0.034(6) 0.035(6) -0.014(5)
C31 0.043(5) 0.027(5) 0.073(9) 0.005(5) 0.014(5) -0.001(5)
O1 0.050(4) 0.030(3) 0.075(6) -0.007(3) 0.011(3) 0.003(3)
O2 0.055(4) 0.038(4) 0.092(6) -0.009(4) -0.020(4) 0.011(3)
O3 0.043(4) 0.047(4) 0.075(5) -0.012(4) -0.010(3) 0.014(3)

loop_
_atom_type_symbol
_atom_type_description
_atom_type_scat_dispersion_real
_atom_type_scat_dispersion_imag
_atom_type_scat_source
C C 0.0033 0.0016 'International Tables Vol C Tables 4.2.6.8 and 6.1.1.4'
H H 0.0000 0.0000 'International Tables Vol C Tables 4.2.6.8 and 6.1.1.4'
B B 0.0013 0.0007 'International Tables Vol C Tables 4.2.6.8 and 6.1.1.4'
N N 0.0061 0.0033 'International Tables Vol C Tables 4.2.6.8 and 6.1.1.4'
O O 0.0106 0.0060 'International Tables Vol C Tables 4.2.6.8 and 6.1.1.4'
Ni Ni 0.3393 1.1124 'International Tables Vol C Tables 4.2.6.8 and 6.1.1.4'

loop_
_geom_angle_atom_site_label_1
_geom_angle_atom_site_label_2
_geom_angle_atom_site_label_3
_geom_angle
N4 Ni1 N2 90.6(3)
N4 Ni1 N6 91.6(3)
N2 Ni1 N6 91.8(3)
N4 Ni1 O2 103.9(3)
N2 Ni1 O2 95.0(3)
N6 Ni1 O2 162.9(3)
N4 Ni1 O1 118.3(3)
N2 Ni1 O1 146.9(3)
N6 Ni1 O1 102.3(2)
O2 Ni1 O1 64.2(2)
N4 Ni1 C31 114.9(4)
N2 Ni1 C31 121.7(3)
N6 Ni1 C31 135.0(3)
O2 Ni1 C31 30.6(3)
O1 Ni1 C31 33.6(3)
N1 B1 N5 107.3(7)
N1 B1 N3 108.7(7)
N5 B1 N3 110.6(7)
N1 B1 H1A 110.1
N5 B1 H1A 110.1
N3 B1 H1A 110.1
C1 N1 N2 110.8(7)
C1 N1 B1 131.6(8)
N2 N1 B1 117.6(7)
C3 N2 N1 103.8(8)
C3 N2 Ni1 139.2(8)
N1 N2 Ni1 117.0(5)
C6 N3 N4 110.9(7)
C6 N3 B1 130.4(8)
N4 N3 B1 118.7(7)
N3 N4 C8 107.4(7)
N3 N4 Ni1 115.6(6)
C8 N4 Ni1 137.1(6)
C11 N5 N6 107.7(7)
C11 N5 B1 134.0(8)
N6 N5 B1 118.1(6)
C13 N6 N5 108.1(6)
C13 N6 Ni1 136.1(6)
N5 N6 Ni1 115.7(4)
C2 C1 N1 106.8(10)
C2 C1 C4 129.3(10)
N1 C1 C4 123.9(10)
C3 C2 C1 107.6(9)
C3 C2 H2A 126.2
C1 C2 H2A 126.2
C2 C3 N2 110.9(10)
C2 C3 C5 132.9(10)
N2 C3 C5 116.2(11)
C1 C4 H4A 109.5
C1 C4 H4B 109.5
H4A C4 H4B 109.5
C1 C4 H4C 109.5
H4A C4 H4C 109.5
H4B C4 H4C 109.5
C3 C5 H5A 109.5
C3 C5 H5B 109.5
H5A C5 H5B 109.5
C3 C5 H5C 109.5
H5A C5 H5C 109.5
H5B C5 H5C 109.5
N3 C6 C7 105.2(8)
N3 C6 C9 123.9(9)
C7 C6 C9 130.9(9)
C8 C7 C6 110.1(9)
C8 C7 H7A 125.0
C6 C7 H7A 125.0
C7 C8 N4 106.5(9)
C7 C8 C10 132.9(10)
N4 C8 C10 120.6(8)
C6 C9 H9A 109.5
C6 C9 H9B 109.5
H9A C9 H9B 109.5
C6 C9 H9C 109.5
H9A C9 H9C 109.5
H9B C9 H9C 109.5
C8 C10 H10A 109.5
C8 C10 H10B 109.5
H10A C10 H10B 109.5
C8 C10 H10C 109.5
H10A C10 H10C 109.5
H10B C10 H10C 109.5
C12 C11 N5 108.0(8)
C12 C11 C14 132.2(8)
N5 C11 C14 119.8(9)
C11 C12 C13 108.9(7)
C11 C12 H12A 125.6
C13 C12 H12A 125.6
N6 C13 C12 107.3(7)
N6 C13 C15 123.5(8)
C12 C13 C15 129.1(7)
C11 C14 H14A 109.5
C11 C14 H14B 109.5
H14A C14 H14B 109.5
C11 C14 H14C 109.5
H14A C14 H14C 109.5
H14B C14 H14C 109.5
C13 C15 H15A 109.5
C13 C15 H15B 109.5
H15A C15 H15B 109.5
C13 C15 H15C 109.5
H15A C15 H15C 109.5
H15B C15 H15C 109.5
N10 Ni2 O3 149.0(3)
N10 Ni2 N12 92.4(3)
O3 Ni2 N12 117.2(3)
N10 Ni2 N8 90.5(3)
O3 Ni2 N8 97.5(3)
N12 Ni2 N8 90.9(3)
N10 Ni2 O1 102.2(3)
O3 Ni2 O1 64.5(3)
N12 Ni2 O1 102.3(3)
N8 Ni2 O1 161.1(2)
N10 Ni2 C31 130.6(3)
O3 Ni2 C31 30.2(3)
N12 Ni2 C31 114.2(4)
N8 Ni2 C31 127.5(3)
O1 Ni2 C31 34.3(3)
N7 B2 N11 111.6(8)
N7 B2 N9 104.9(8)
N11 B2 N9 108.8(6)
N7 B2 H2B 110.5
N11 B2 H2B 110.5
N9 B2 H2B 110.5
C16 N7 N8 108.1(6)
C16 N7 B2 133.2(7)
N8 N7 B2 118.5(6)
C18 N8 N7 107.4(6)
C18 N8 Ni2 137.1(5)
N7 N8 Ni2 115.5(4)
C21 N9 N10 107.6(7)
C21 N9 B2 132.7(8)
N10 N9 B2 119.6(7)
C23 N10 N9 106.7(7)
C23 N10 Ni2 136.7(7)
N9 N10 Ni2 116.4(5)
C26 N11 N12 108.4(7)
C26 N11 B2 132.3(8)
N12 N11 B2 119.2(7)
C28 N12 N11 105.7(8)
C28 N12 Ni2 139.1(7)
N11 N12 Ni2 115.2(5)
N7 C16 C17 108.7(7)
N7 C16 C19 120.4(8)
C17 C16 C19 130.6(8)
C18 C17 C16 106.5(7)
C18 C17 H17A 126.7
C16 C17 H17A 126.7
N8 C18 C17 109.1(6)
N8 C18 C20 122.3(7)
C17 C18 C20 128.6(7)
C16 C19 H19A 109.5
C16 C19 H19B 109.5
H19A C19 H19B 109.5
C16 C19 H19C 109.5
H19A C19 H19C 109.5
H19B C19 H19C 109.5
C18 C20 H20A 109.5
C18 C20 H20B 109.5
H20A C20 H20B 109.5
C18 C20 H20C 109.5
H20A C20 H20C 109.5
H20B C20 H20C 109.5
C22 C21 N9 109.0(8)
C22 C21 C24 129.9(9)
N9 C21 C24 121.0(9)
C21 C22 C23 106.0(9)
C21 C22 H22A 127.0
C23 C22 H22A 127.0
N10 C23 C22 110.6(9)
N10 C23 C25 119.3(9)
C22 C23 C25 130.1(9)
C21 C24 H24A 109.5
C21 C24 H24B 109.5
H24A C24 H24B 109.5
C21 C24 H24C 109.5
H24A C24 H24C 109.5
H24B C24 H24C 109.5
C23 C25 H25A 109.5
C23 C25 H25B 109.5
H25A C25 H25B 109.5
C23 C25 H25C 109.5
H25A C25 H25C 109.5
H25B C25 H25C 109.5
C27 C26 N11 109.2(9)
C27 C26 C29 125.9(12)
N11 C26 C29 124.9(10)
C26 C27 C28 106.0(10)
C26 C27 H27A 127.0
C28 C27 H27A 127.0
N12 C28 C27 110.7(9)
N12 C28 C30 120.5(9)
C27 C28 C30 128.8(10)
C26 C29 H29A 109.5
C26 C29 H29B 109.5
H29A C29 H29B 109.5
C26 C29 H29C 109.5
H29A C29 H29C 109.5
H29B C29 H29C 109.5
C28 C30 H30A 109.5
C28 C30 H30B 109.5
H30A C30 H30B 109.5
C28 C30 H30C 109.5
H30A C30 H30C 109.5
H30B C30 H30C 109.5
O3 C31 O2 131.0(8)
O3 C31 O1 116.1(8)
O2 C31 O1 112.5(8)
O3 C31 Ni2 54.0(5)
O2 C31 Ni2 172.6(9)
O1 C31 Ni2 62.1(5)
O3 C31 Ni1 171.4(9)
O2 C31 Ni1 54.4(5)
O1 C31 Ni1 58.1(5)
Ni2 C31 Ni1 119.9(4)
C31 O1 Ni1 88.3(6)
C31 O1 Ni2 83.6(5)
Ni1 O1 Ni2 169.7(4)
C31 O2 Ni1 95.0(5)
C31 O3 Ni2 95.8(5)

loop_
_geom_bond_atom_site_label_1
_geom_bond_atom_site_label_2
_geom_bond_distance
Ni1 N4 2.009(7)
Ni1 N2 2.016(8)
Ni1 N6 2.021(6)
Ni1 O2 2.021(7)
Ni1 O1 2.104(7)
Ni1 C31 2.477(10)
B1 N1 1.538(12)
B1 N5 1.557(11)
B1 N3 1.591(12)
B1 H1A 1.1200
N1 C1 1.374(11)
N1 N2 1.385(10)
N2 C3 1.384(13)
N3 C6 1.351(11)
N3 N4 1.385(10)
N4 C8 1.385(12)
N5 C11 1.380(10)
N5 N6 1.394(9)
N6 C13 1.361(9)
C1 C2 1.368(15)
C1 C4 1.490(16)
C2 C3 1.363(16)
C2 H2A 0.9500
C3 C5 1.529(16)
C4 H4A 0.9800
C4 H4B 0.9800
C4 H4C 0.9800
C5 H5A 0.9800
C5 H5B 0.9800
C5 H5C 0.9800
C6 C7 1.403(15)
C6 C9 1.513(13)
C7 C8 1.378(15)
C7 H7A 0.9500
C8 C10 1.493(15)
C9 H9A 0.9800
C9 H9B 0.9800
C9 H9C 0.9800
C10 H10A 0.9800
C10 H10B 0.9800
C10 H10C 0.9800
C11 C12 1.354(12)
C11 C14 1.516(13)
C12 C13 1.397(11)
C12 H12A 0.9500
C13 C15 1.471(12)
C14 H14A 0.9800
C14 H14B 0.9800
C14 H14C 0.9800
C15 H15A 0.9800
C15 H15B 0.9800
C15 H15C 0.9800
Ni2 N10 1.955(8)
Ni2 O3 1.963(6)
Ni2 N12 2.041(8)
Ni2 N8 2.054(6)
Ni2 O1 2.144(7)
Ni2 C31 2.413(10)
B2 N7 1.546(11)
B2 N11 1.549(14)
B2 N9 1.565(14)
B2 H2B 1.1200
N7 C16 1.336(10)
N7 N8 1.397(9)
N8 C18 1.352(10)
N9 C21 1.389(11)
N9 N10 1.390(10)
N10 C23 1.348(12)
N11 C26 1.364(12)
N11 N12 1.394(10)
N12 C28 1.346(12)
C16 C17 1.396(12)
C16 C19 1.509(12)
C17 C18 1.372(11)
C17 H17A 0.9500
C18 C20 1.514(10)
C19 H19A 0.9800
C19 H19B 0.9800
C19 H19C 0.9800
C20 H20A 0.9800
C20 H20B 0.9800
C20 H20C 0.9800
C21 C22 1.358(14)
C21 C24 1.526(14)
C22 C23 1.393(14)
C22 H22A 0.9500
C23 C25 1.538(14)
C24 H24A 0.9800
C24 H24B 0.9800
C24 H24C 0.9800
C25 H25A 0.9800
C25 H25B 0.9800
C25 H25C 0.9800
C26 C27 1.351(15)
C26 C29 1.532(14)
C27 C28 1.388(15)
C27 H27A 0.9500
C28 C30 1.520(15)
C29 H29A 0.9800
C29 H29B 0.9800
C29 H29C 0.9800
C30 H30A 0.9800
C30 H30B 0.9800
C30 H30C 0.9800
C31 O3 1.219(11)
C31 O2 1.267(11)
C31 O1 1.370(10)

loop_
_geom_torsion_atom_site_label_1
_geom_torsion_atom_site_label_2
_geom_torsion_atom_site_label_3
_geom_torsion_atom_site_label_4
_geom_torsion
N5 B1 N1 C1 -118.1(10)
N3 B1 N1 C1 122.3(10)
N5 B1 N1 N2 62.1(10)
N3 B1 N1 N2 -57.5(9)
C1 N1 N2 C3 0.0(10)
B1 N1 N2 C3 179.9(8)
C1 N1 N2 Ni1 178.1(6)
B1 N1 N2 Ni1 -2.1(9)
N4 Ni1 N2 C3 -134.7(11)
N6 Ni1 N2 C3 133.7(11)
O2 Ni1 N2 C3 -30.7(11)
O1 Ni1 N2 C3 17.6(14)
C31 Ni1 N2 C3 -14.6(12)
N4 Ni1 N2 N1 48.2(6)
N6 Ni1 N2 N1 -43.4(6)
O2 Ni1 N2 N1 152.2(6)
O1 Ni1 N2 N1 -159.5(6)
C31 Ni1 N2 N1 168.3(6)
N1 B1 N3 C6 -118.9(10)
N5 B1 N3 C6 123.6(9)
N1 B1 N3 N4 59.3(9)
N5 B1 N3 N4 -58.3(9)
C6 N3 N4 C8 -0.1(9)
B1 N3 N4 C8 -178.6(7)
C6 N3 N4 Ni1 179.1(6)
B1 N3 N4 Ni1 0.6(8)
N2 Ni1 N4 N3 -46.1(5)
N6 Ni1 N4 N3 45.7(5)
O2 Ni1 N4 N3 -141.4(5)
O1 Ni1 N4 N3 150.6(5)
C31 Ni1 N4 N3 -171.9(5)
N2 Ni1 N4 C8 132.7(9)
N6 Ni1 N4 C8 -135.5(9)
O2 Ni1 N4 C8 37.4(9)
O1 Ni1 N4 C8 -30.5(9)
C31 Ni1 N4 C8 6.9(9)
N1 B1 N5 C11 119.0(10)
N3 B1 N5 C11 -122.5(11)
N1 B1 N5 N6 -65.6(9)
N3 B1 N5 N6 52.9(9)
C11 N5 N6 C13 0.5(9)
B1 N5 N6 C13 -176.0(8)
C11 N5 N6 Ni1 -176.4(6)
B1 N5 N6 Ni1 7.1(9)
N4 Ni1 N6 C13 133.7(9)
N2 Ni1 N6 C13 -135.7(9)
O2 Ni1 N6 C13 -22.0(17)
O1 Ni1 N6 C13 14.3(10)
C31 Ni1 N6 C13 5.2(12)
N4 Ni1 N6 N5 -50.5(6)
N2 Ni1 N6 N5 40.1(6)
O2 Ni1 N6 N5 153.8(10)
O1 Ni1 N6 N5 -170.0(5)
C31 Ni1 N6 N5 -179.1(6)
N2 N1 C1 C2 1.0(11)
B1 N1 C1 C2 -178.8(9)
N2 N1 C1 C4 -179.1(9)
B1 N1 C1 C4 1.1(16)
N1 C1 C2 C3 -1.7(12)
C4 C1 C2 C3 178.4(11)
C1 C2 C3 N2 1.8(13)
C1 C2 C3 C5 179.0(12)
N1 N2 C3 C2 -1.1(12)
Ni1 N2 C3 C2 -178.5(8)
N1 N2 C3 C5 -178.8(9)
Ni1 N2 C3 C5 3.8(16)
N4 N3 C6 C7 0.9(10)
B1 N3 C6 C7 179.1(8)
N4 N3 C6 C9 -178.9(8)
B1 N3 C6 C9 -0.6(15)
N3 C6 C7 C8 -1.3(10)
C9 C6 C7 C8 178.4(10)
C6 C7 C8 N4 1.3(10)
C6 C7 C8 C10 177.9(10)
N3 N4 C8 C7 -0.7(9)
Ni1 N4 C8 C7 -179.6(7)
N3 N4 C8 C10 -177.8(8)
Ni1 N4 C8 C10 3.3(14)
N6 N5 C11 C12 -1.1(10)
B1 N5 C11 C12 174.7(9)
N6 N5 C11 C14 179.0(8)
B1 N5 C11 C14 -5.3(16)
N5 C11 C12 C13 1.2(11)
C14 C11 C12 C13 -178.8(10)
N5 N6 C13 C12 0.2(10)
Ni1 N6 C13 C12 176.2(6)
N5 N6 C13 C15 179.8(9)
Ni1 N6 C13 C15 -4.2(15)
C11 C12 C13 N6 -0.9(11)
C11 C12 C13 C15 179.5(10)
N11 B2 N7 C16 117.1(11)
N9 B2 N7 C16 -125.3(11)
N11 B2 N7 N8 -57.0(11)
N9 B2 N7 N8 60.7(11)
C16 N7 N8 C18 1.6(11)
B2 N7 N8 C18 177.1(9)
C16 N7 N8 Ni2 -177.4(7)
B2 N7 N8 Ni2 -2.0(11)
N10 Ni2 N8 C18 135.4(11)
O3 Ni2 N8 C18 -14.5(11)
N12 Ni2 N8 C18 -132.2(11)
O1 Ni2 N8 C18 2.9(18)
C31 Ni2 N8 C18 -10.3(13)
N10 Ni2 N8 N7 -45.9(7)
O3 Ni2 N8 N7 164.2(7)
N12 Ni2 N8 N7 46.5(7)
O1 Ni2 N8 N7 -178.4(9)
C31 Ni2 N8 N7 168.5(6)
N7 B2 N9 C21 113.5(10)
N11 B2 N9 C21 -127.0(10)
N7 B2 N9 N10 -63.5(10)
N11 B2 N9 N10 56.0(9)
C21 N9 N10 C23 0.5(9)
B2 N9 N10 C23 178.2(8)
C21 N9 N10 Ni2 -174.4(6)
B2 N9 N10 Ni2 3.3(9)
O3 Ni2 N10 C23 -22.8(13)
N12 Ni2 N10 C23 140.7(10)
N8 Ni2 N10 C23 -128.4(10)
O1 Ni2 N10 C23 37.5(10)
C31 Ni2 N10 C23 15.5(12)
O3 Ni2 N10 N9 150.0(5)
N12 Ni2 N10 N9 -46.5(6)
N8 Ni2 N10 N9 44.4(6)
O1 Ni2 N10 N9 -149.7(6)
C31 Ni2 N10 N9 -171.7(6)
N7 B2 N11 C26 -119.0(10)
N9 B2 N11 C26 125.7(10)
N7 B2 N11 N12 56.4(10)
N9 B2 N11 N12 -58.8(9)
C26 N11 N12 C28 2.8(10)
B2 N11 N12 C28 -173.6(8)
C26 N11 N12 Ni2 180.0(6)
B2 N11 N12 Ni2 3.5(9)
N10 Ni2 N12 C28 -140.8(11)
O3 Ni2 N12 C28 29.7(11)
N8 Ni2 N12 C28 128.7(10)
O1 Ni2 N12 C28 -37.8(10)
C31 Ni2 N12 C28 -3.7(11)
N10 Ni2 N12 N11 43.4(6)
O3 Ni2 N12 N11 -146.1(6)
N8 Ni2 N12 N11 -47.1(6)
O1 Ni2 N12 N11 146.4(6)
C31 Ni2 N12 N11 -179.5(5)
N8 N7 C16 C17 -3.7(12)
B2 N7 C16 C17 -178.2(9)
N8 N7 C16 C19 -178.0(9)
B2 N7 C16 C19 7.5(19)
N7 C16 C17 C18 4.4(13)
C19 C16 C17 C18 177.9(12)
N7 N8 C18 C17 1.1(11)
Ni2 N8 C18 C17 179.9(8)
N7 N8 C18 C20 178.9(10)
Ni2 N8 C18 C20 -2.3(17)
C16 C17 C18 N8 -3.3(12)
C16 C17 C18 C20 179.1(12)
N10 N9 C21 C22 -2.2(10)
B2 N9 C21 C22 -179.5(9)
N10 N9 C21 C24 -179.0(8)
B2 N9 C21 C24 3.7(14)
N9 C21 C22 C23 2.9(10)
C24 C21 C22 C23 179.3(9)
N9 N10 C23 C22 1.4(10)
Ni2 N10 C23 C22 174.7(7)
N9 N10 C23 C25 -178.3(8)
Ni2 N10 C23 C25 -5.0(15)
C21 C22 C23 N10 -2.7(10)
C21 C22 C23 C25 176.9(10)
N12 N11 C26 C27 -1.6(10)
B2 N11 C26 C27 174.3(9)
N12 N11 C26 C29 178.4(9)
B2 N11 C26 C29 -5.8(16)
N11 C26 C27 C28 -0.3(11)
C29 C26 C27 C28 179.8(10)
N11 N12 C28 C27 -3.1(11)
Ni2 N12 C28 C27 -179.1(7)
N11 N12 C28 C30 178.8(8)
Ni2 N12 C28 C30 2.8(15)
C26 C27 C28 N12 2.1(12)
C26 C27 C28 C30 -179.9(9)
N10 Ni2 C31 O3 -140.5(7)
N12 Ni2 C31 O3 103.0(7)
N8 Ni2 C31 O3 -8.5(10)
O1 Ni2 C31 O3 179.0(12)
N10 Ni2 C31 O2 84(7)
O3 Ni2 C31 O2 -135(7)
N12 Ni2 C31 O2 -32(7)
N8 Ni2 C31 O2 -144(6)
O1 Ni2 C31 O2 44(6)
N10 Ni2 C31 O1 40.5(9)
O3 Ni2 C31 O1 -179.0(12)
N12 Ni2 C31 O1 -76.0(7)
N8 Ni2 C31 O1 172.5(6)
N10 Ni2 C31 Ni1 46.7(8)
O3 Ni2 C31 Ni1 -172.7(11)
N12 Ni2 C31 Ni1 -69.7(6)
N8 Ni2 C31 Ni1 178.8(4)
O1 Ni2 C31 Ni1 6.3(5)
N4 Ni1 C31 O3 -154(5)
N2 Ni1 C31 O3 99(5)
N6 Ni1 C31 O3 -33(6)
O2 Ni1 C31 O3 131(6)
O1 Ni1 C31 O3 -50(5)
N4 Ni1 C31 O2 74.8(8)
N2 Ni1 C31 O2 -32.7(9)
N6 Ni1 C31 O2 -164.8(7)
O1 Ni1 C31 O2 179.1(12)
N4 Ni1 C31 O1 -104.3(7)
N2 Ni1 C31 O1 148.3(6)
N6 Ni1 C31 O1 16.2(9)
O2 Ni1 C31 O1 -179.1(12)
N4 Ni1 C31 Ni2 -110.8(5)
N2 Ni1 C31 Ni2 141.8(4)
N6 Ni1 C31 Ni2 9.7(9)
O2 Ni1 C31 Ni2 174.4(12)
O1 Ni1 C31 Ni2 -6.5(5)
O3 C31 O1 Ni1 172.7(10)
O2 C31 O1 Ni1 -0.8(11)
Ni2 C31 O1 Ni1 173.6(5)
O3 C31 O1 Ni2 -0.9(11)
O2 C31 O1 Ni2 -174.4(10)
Ni1 C31 O1 Ni2 -173.6(5)
N4 Ni1 O1 C31 93.0(7)
N2 Ni1 O1 C31 -55.1(10)
N6 Ni1 O1 C31 -168.4(7)
O2 Ni1 O1 C31 0.5(7)
N4 Ni1 O1 Ni2 131(3)
N2 Ni1 O1 Ni2 -17(3)
N6 Ni1 O1 Ni2 -130(3)
O2 Ni1 O1 Ni2 39(2)
C31 Ni1 O1 Ni2 38(2)
N10 Ni2 O1 C31 -149.7(7)
O3 Ni2 O1 C31 0.6(7)
N12 Ni2 O1 C31 115.1(7)
N8 Ni2 O1 C31 -18.6(14)
N10 Ni2 O1 Ni1 172(3)
O3 Ni2 O1 Ni1 -38(2)
N12 Ni2 O1 Ni1 77(3)
N8 Ni2 O1 Ni1 -57(3)
C31 Ni2 O1 Ni1 -39(2)
O3 C31 O2 Ni1 -171.4(13)
O1 C31 O2 Ni1 0.9(11)
Ni2 C31 O2 Ni1 -41(7)
N4 Ni1 O2 C31 -115.6(8)
N2 Ni1 O2 C31 152.6(8)
N6 Ni1 O2 C31 39.3(16)
O1 Ni1 O2 C31 -0.6(7)
O2 C31 O3 Ni2 173.1(14)
O1 C31 O3 Ni2 1.0(12)
Ni1 C31 O3 Ni2 47(6)
N10 Ni2 O3 C31 69.6(9)
N12 Ni2 O3 C31 -91.8(8)
N8 Ni2 O3 C31 173.2(8)
O1 Ni2 O3 C31 -0.6(7)
